data_7130150
loop_
_publ_author_name
'Farinone, Marco'
'Kijewska, Monika'
'Cybi\'nska, Joanna'
'Siczek, Milosz'
'Pawlicki, Mi\/losz'

_publ_section_title
;
 B,N-doped PAHs from Tridentate &#x2018;Defects&#x2019; - a Bottom-up
 Convergent Approach for \p-Extended Systems
;
_journal_name_full 'Chemical Communications'
_journal_paper_doi 10.1039/D2CC01801B
_journal_year 2022
_chemical_formula_moiety 'C29 H20 N4 O'
_chemical_formula_sum 'C29 H20 N4 O'
_chemical_formula_weight 440.49
_space_group_crystal_system triclinic
_space_group_IT_number 2
_space_group_name_Hall '-P 1'
_space_group_name_H-M_alt 'P -1'
_atom_sites_solution_hydrogens geom
_audit_creation_method SHELXL-2018/1
_audit_update_record
;
2022-02-19 deposited with the CCDC.	2022-05-25 downloaded from the CCDC.
;
_cell_angle_alpha 91.74(2)
_cell_angle_beta 94.62(3)
_cell_angle_gamma 92.97(3)
_cell_formula_units_Z 4
_cell_length_a 8.829(4)
_cell_length_b 9.614(4)
_cell_length_c 25.805(9)
_cell_measurement_reflns_used 39226
_cell_measurement_temperature 100(2)
_cell_measurement_theta_max 25.06
_cell_measurement_theta_min 2.51
_cell_volume 2179.0(15)
_computing_cell_refinement 'SAINT V8.40B (Bruker AXS LLC, 2019)'
_computing_data_collection 'Bruker Instrument Service vV6.2.15'
_computing_data_reduction 'SAINT V8.40B (Bruker AXS LLC, 2019)'
_computing_structure_refinement 'SHELXL-2018/1 (Sheldrick, 2018)'
_computing_structure_solution 'SHELXT 2018/2 (Sheldrick, 2018)'
_diffrn_ambient_temperature 100(2)
_diffrn_detector_area_resol_mean 7.3910
_diffrn_measured_fraction_theta_full 0.993
_diffrn_measured_fraction_theta_max 0.993
_diffrn_measurement_device_type 'Bruker D8 Quest Eco Photon II'
_diffrn_measurement_method \w
_diffrn_radiation_type MoK\a
_diffrn_radiation_wavelength 0.71073
_diffrn_reflns_av_unetI/netI 0.0298
_diffrn_reflns_Laue_measured_fraction_full 0.993
_diffrn_reflns_Laue_measured_fraction_max 0.993
_diffrn_reflns_limit_h_max 10
_diffrn_reflns_limit_h_min -10
_diffrn_reflns_limit_k_max 11
_diffrn_reflns_limit_k_min -11
_diffrn_reflns_limit_l_max 30
_diffrn_reflns_limit_l_min 0
_diffrn_reflns_number 7657
_diffrn_reflns_point_group_measured_fraction_full 0.993
_diffrn_reflns_point_group_measured_fraction_max 0.993
_diffrn_reflns_theta_full 25.061
_diffrn_reflns_theta_max 25.061
_diffrn_reflns_theta_min 2.240
_exptl_absorpt_coefficient_mu 0.084
_exptl_absorpt_correction_T_max 0.99
_exptl_absorpt_correction_T_min 0.95
_exptl_absorpt_correction_type multi-scan
_exptl_absorpt_process_details
;
Sevvana, M., Ruf, M., Us\'on, I., Sheldrick, G. M., and Herbst-Irmer, R. (2019)
"Non-merohedral twinning: from minerals to proteins"
Acta. Cryst. D75, 1040-1050.
doi:10.1107/S2059798319010179
;
_exptl_crystal_colour 'clear yellow'
_exptl_crystal_density_diffrn 1.343
_exptl_crystal_description prism
_exptl_crystal_F_000 920
_exptl_crystal_size_max 0.350
_exptl_crystal_size_mid 0.220
_exptl_crystal_size_min 0.100
_refine_diff_density_max 0.291
_refine_diff_density_min -0.326
_refine_diff_density_rms 0.067
_refine_ls_extinction_method none
_refine_ls_goodness_of_fit_ref 1.248
_refine_ls_hydrogen_treatment constr
_refine_ls_matrix_type full
_refine_ls_number_parameters 614
_refine_ls_number_reflns 7657
_refine_ls_number_restraints 0
_refine_ls_restrained_S_all 1.248
_refine_ls_R_factor_all 0.0824
_refine_ls_R_factor_gt 0.0767
_refine_ls_shift/su_max 0.000
_refine_ls_shift/su_mean 0.000
_refine_ls_structure_factor_coef Fsqd
_refine_ls_weighting_details 'w=1/[\s^2^(Fo^2^)+(0.0146P)^2^+2.8236P] where P=(Fo^2^+2Fc^2^)/3'
_refine_ls_weighting_scheme calc
_refine_ls_wR_factor_gt 0.1373
_refine_ls_wR_factor_ref 0.1397
_reflns_Friedel_coverage 0.000
_reflns_number_gt 7164
_reflns_number_total 7657
_reflns_threshold_expression 'I > 2\s(I)'
_cod_data_source_file d2cc01801b2.cif
_cod_data_source_block DP_MF714_macrocycle_100K
_cod_depositor_comments
;
The following automatic conversions were performed:

data item '_exptl_absorpt_correction_type' value 'Multi-Scan' was
changed to 'multi-scan' in accordance with the
/home/data/users/saulius/crontab/automatic-downloads/rss-feeds/RSC/lib/dictionaries/cif_core.dic
dictionary named 'cif_core.dic' version 2.4.2 last updated on
2011-04-26.

Automatic conversion script
Id: cif_fix_values 7556 2019-12-06 15:28:31Z antanas 
;
_cod_database_code 7130150
_shelx_shelxl_version_number 2018/1
_shelx_space_group_comment
;
The symmetry employed for this shelxl refinement is uniquely defined
by the following loop, which should always be used as a source of
symmetry information in preference to the above space-group names.
They are only intended as comments.
;
_shelx_estimated_absorpt_t_min 0.971
_shelx_estimated_absorpt_t_max 0.992

loop_
_space_group_symop_operation_xyz
'x, y, z'
'-x, -y, -z'

loop_
_atom_site_label
_atom_site_type_symbol
_atom_site_fract_x
_atom_site_fract_y
_atom_site_fract_z
_atom_site_U_iso_or_equiv
_atom_site_adp_type
_atom_site_occupancy
_atom_site_site_symmetry_order
_atom_site_calc_flag
_atom_site_refinement_flags_posn
_atom_site_refinement_flags_adp
_atom_site_refinement_flags_occupancy
_atom_site_disorder_assembly
_atom_site_disorder_group
O1A O -0.4546(3) 0.5542(3) 0.41030(9) 0.0279(6) Uani 1 1 d . . . . .
N21A N 0.1444(3) 0.7839(3) 0.43383(10) 0.0165(6) Uani 1 1 d . . . . .
C1A C -0.3214(4) 0.5951(4) 0.41575(13) 0.0197(7) Uani 1 1 d . . . . .
C2A C -0.2241(4) 0.6051(4) 0.37051(12) 0.0182(7) Uani 1 1 d . . . . .
C3A C -0.2442(4) 0.5000(4) 0.33189(12) 0.0191(7) Uani 1 1 d . . . . .
H3A H -0.329779 0.435505 0.330519 0.023 Uiso 1 1 calc R U . . .
C4A C -0.1376(4) 0.4907(4) 0.29542(12) 0.0189(7) Uani 1 1 d . . . . .
H4A H -0.152949 0.422065 0.267954 0.023 Uiso 1 1 calc R U . . .
C5A C -0.0087(4) 0.5806(3) 0.29867(12) 0.0179(7) Uani 1 1 d . . . . .
H5A H 0.066652 0.569611 0.274811 0.021 Uiso 1 1 calc R U . . .
C6A C 0.0101(4) 0.6867(4) 0.33676(12) 0.0182(7) Uani 1 1 d . . . . .
N7A N 0.1443(3) 0.7757(3) 0.34351(10) 0.0226(7) Uani 1 1 d . . . . .
C71A C 0.2412(4) 0.7893(4) 0.30160(12) 0.0192(7) Uani 1 1 d . . . . .
C72A C 0.1918(4) 0.8541(4) 0.25652(13) 0.0236(8) Uani 1 1 d . . . . .
H72A H 0.094455 0.892100 0.253530 0.028 Uiso 1 1 calc R U . . .
C73A C 0.2849(4) 0.8632(4) 0.21574(13) 0.0269(8) Uani 1 1 d . . . . .
H73A H 0.250362 0.906532 0.184679 0.032 Uiso 1 1 calc R U . . .
C74A C 0.4269(4) 0.8099(4) 0.22010(13) 0.0258(8) Uani 1 1 d . . . . .
H74A H 0.489951 0.815607 0.192006 0.031 Uiso 1 1 calc R U . . .
C75A C 0.4776(4) 0.7480(4) 0.26547(13) 0.0267(8) Uani 1 1 d . . . . .
H75A H 0.576160 0.712403 0.268714 0.032 Uiso 1 1 calc R U . . .
C76A C 0.3849(4) 0.7376(4) 0.30632(13) 0.0240(8) Uani 1 1 d . . . . .
H76A H 0.420131 0.695098 0.337465 0.029 Uiso 1 1 calc R U . . .
C8A C 0.1932(3) 0.8432(4) 0.39177(12) 0.0189(7) Uani 1 1 d . . . . .
C9A C 0.2833(4) 0.9664(4) 0.39393(13) 0.0245(8) Uani 1 1 d . . . . .
H9A H 0.322144 1.003429 0.363642 0.029 Uiso 1 1 calc R U . . .
C10A C 0.3138(4) 1.0325(4) 0.44217(13) 0.0274(8) Uani 1 1 d . . . . .
H10A H 0.376580 1.116063 0.445298 0.033 Uiso 1 1 calc R U . . .
C11A C 0.2549(4) 0.9796(4) 0.48607(13) 0.0239(8) Uani 1 1 d . . . . .
H11A H 0.271242 1.027117 0.519025 0.029 Uiso 1 1 calc R U . . .
C12A C 0.1706(3) 0.8533(4) 0.47937(12) 0.0192(7) Uani 1 1 d . . . . .
N13A N 0.1069(3) 0.7918(3) 0.52293(10) 0.0195(6) Uani 1 1 d . . . . .
C131 C 0.1776(4) 0.8326(4) 0.57349(12) 0.0192(7) Uani 1 1 d . . . . .
C132 C 0.3228(4) 0.7936(4) 0.58746(13) 0.0239(8) Uani 1 1 d . . . . .
H132 H 0.373485 0.736526 0.564450 0.029 Uiso 1 1 calc R U . . .
C133 C 0.3945(4) 0.8381(4) 0.63535(14) 0.0293(9) Uani 1 1 d . . . . .
H133 H 0.495113 0.812646 0.645093 0.035 Uiso 1 1 calc R U . . .
C134 C 0.3187(5) 0.9198(4) 0.66893(13) 0.0326(10) Uani 1 1 d . . . . .
H134 H 0.368478 0.952243 0.701382 0.039 Uiso 1 1 calc R U . . .
C135 C 0.1713(5) 0.9542(4) 0.65543(14) 0.0319(9) Uani 1 1 d . . . . .
H135 H 0.118466 1.007476 0.679066 0.038 Uiso 1 1 calc R U . . .
C136 C 0.1005(4) 0.9112(4) 0.60747(14) 0.0265(8) Uani 1 1 d . . . . .
H136 H -0.000687 0.935464 0.597910 0.032 Uiso 1 1 calc R U . . .
C14A C -0.0266(4) 0.7039(3) 0.51931(12) 0.0182(7) Uani 1 1 d . . . . .
C15A C -0.0615(3) 0.6217(3) 0.56126(12) 0.0177(7) Uani 1 1 d . . . . .
H15A H 0.005128 0.622010 0.592064 0.021 Uiso 1 1 calc R U . . .
C16A C -0.1955(4) 0.5407(4) 0.55632(13) 0.0202(7) Uani 1 1 d . . . . .
H16A H -0.225548 0.488529 0.584813 0.024 Uiso 1 1 calc R U . . .
C17A C -0.2871(4) 0.5350(3) 0.50973(12) 0.0177(7) Uani 1 1 d . . . . .
H17A H -0.378666 0.477996 0.505435 0.021 Uiso 1 1 calc R U . . .
C18A C -0.2396(3) 0.6154(4) 0.46994(12) 0.0184(7) Uani 1 1 d . . . . .
N19A N -0.1161(3) 0.7026(3) 0.47527(10) 0.0185(6) Uani 1 1 d . . . . .
C20A C -0.1035(4) 0.7029(4) 0.37039(12) 0.0182(7) Uani 1 1 d . . . . .
H20A H -0.098387 0.782005 0.393555 0.022 Uiso 1 1 calc R U . . .
O1B O 0.9892(2) 0.1618(3) 0.06254(9) 0.0245(6) Uani 1 1 d . . . . .
C1B C 0.8539(3) 0.1770(3) 0.06311(13) 0.0170(7) Uani 1 1 d . . . . .
C2B C 0.7755(3) 0.1833(3) 0.11286(12) 0.0158(7) Uani 1 1 d . . . . .
C3B C 0.8106(4) 0.0835(4) 0.14928(12) 0.0186(7) Uani 1 1 d . . . . .
H3B H 0.896632 0.029160 0.146622 0.022 Uiso 1 1 calc R U . . .
C4B C 0.7175(4) 0.0652(4) 0.18937(12) 0.0205(7) Uani 1 1 d . . . . .
H4B H 0.742938 0.000661 0.215407 0.025 Uiso 1 1 calc R U . . .
C5B C 0.5876(4) 0.1395(4) 0.19229(12) 0.0198(7) Uani 1 1 d . . . . .
H5B H 0.520948 0.120285 0.218610 0.024 Uiso 1 1 calc R U . . .
C6B C 0.5548(3) 0.2417(3) 0.15681(11) 0.0159(7) Uani 1 1 d . . . . .
N7B N 0.4198(3) 0.3150(3) 0.15691(10) 0.0178(6) Uani 1 1 d . . . . .
C71B C 0.3350(4) 0.3114(3) 0.20205(12) 0.0176(7) Uani 1 1 d . . . . .
C72B C 0.3999(4) 0.3693(4) 0.24912(13) 0.0211(7) Uani 1 1 d . . . . .
H72B H 0.497320 0.416792 0.250701 0.025 Uiso 1 1 calc R U . . .
C73B C 0.3234(4) 0.3583(4) 0.29387(13) 0.0224(8) Uani 1 1 d . . . . .
H73B H 0.368303 0.398439 0.325935 0.027 Uiso 1 1 calc R U . . .
C74B C 0.1819(4) 0.2889(4) 0.29168(13) 0.0253(8) Uani 1 1 d . . . . .
H74B H 0.130833 0.278044 0.322464 0.030 Uiso 1 1 calc R U . . .
C75B C 0.1144(4) 0.2349(4) 0.24422(13) 0.0249(8) Uani 1 1 d . . . . .
H75B H 0.015285 0.190760 0.242438 0.030 Uiso 1 1 calc R U . . .
C76B C 0.1908(4) 0.2451(4) 0.19951(12) 0.0207(7) Uani 1 1 d . . . . .
H76B H 0.144887 0.206857 0.167286 0.025 Uiso 1 1 calc R U . . .
C8B C 0.3476(3) 0.3610(3) 0.10982(12) 0.0144(7) Uani 1 1 d . . . . .
C9B C 0.2533(4) 0.4729(3) 0.10979(13) 0.0197(7) Uani 1 1 d . . . . .
H9B H 0.228403 0.516574 0.141270 0.024 Uiso 1 1 calc R U . . .
C10B C 0.1976(4) 0.5173(4) 0.06181(13) 0.0218(7) Uani 1 1 d . . . . .
H10B H 0.129917 0.591004 0.060021 0.026 Uiso 1 1 calc R U . . .
C11B C 0.2393(4) 0.4556(3) 0.01657(13) 0.0195(7) Uani 1 1 d . . . . .
H11B H 0.205973 0.488943 -0.016477 0.023 Uiso 1 1 calc R U . . .
C12B C 0.3310(3) 0.3438(3) 0.02077(12) 0.0143(6) Uani 1 1 d . . . . .
N13B N 0.3775(3) 0.2753(3) -0.02448(10) 0.0169(6) Uani 1 1 d . . . . .
C13B C 0.2834(3) 0.2860(3) -0.07183(11) 0.0148(6) Uani 1 1 d . . . . .
C13C C 0.1337(4) 0.2361(3) -0.07499(12) 0.0192(7) Uani 1 1 d . . . . .
H13C H 0.094031 0.191887 -0.046169 0.023 Uiso 1 1 calc R U . . .
C13D C 0.0407(4) 0.2505(4) -0.12045(13) 0.0232(8) Uani 1 1 d . . . . .
H13D H -0.062591 0.216438 -0.122692 0.028 Uiso 1 1 calc R U . . .
C13E C 0.0992(4) 0.3147(4) -0.16242(13) 0.0285(9) Uani 1 1 d . . . . .
H13E H 0.035892 0.324402 -0.193518 0.034 Uiso 1 1 calc R U . . .
C13F C 0.2498(4) 0.3647(4) -0.15916(13) 0.0258(8) Uani 1 1 d . . . . .
H13F H 0.289616 0.408097 -0.188125 0.031 Uiso 1 1 calc R U . . .
C13G C 0.3427(4) 0.3517(3) -0.11367(13) 0.0200(7) Uani 1 1 d . . . . .
H13G H 0.445567 0.387293 -0.111163 0.024 Uiso 1 1 calc R U . . .
C14B C 0.5123(4) 0.2043(3) -0.02534(11) 0.0148(6) Uani 1 1 d . . . . .
C15B C 0.5300(4) 0.1046(3) -0.06538(12) 0.0177(7) Uani 1 1 d . . . . .
H15B H 0.450108 0.082439 -0.091704 0.021 Uiso 1 1 calc R U . . .
C16B C 0.6653(4) 0.0404(3) -0.06539(12) 0.0167(7) Uani 1 1 d . . . . .
H16B H 0.681716 -0.023521 -0.092906 0.020 Uiso 1 1 calc R U . . .
C17B C 0.7781(4) 0.0687(3) -0.02530(12) 0.0167(7) Uani 1 1 d . . . . .
H17B H 0.872380 0.025274 -0.024697 0.020 Uiso 1 1 calc R U . . .
C18B C 0.7480(4) 0.1627(3) 0.01380(12) 0.0167(7) Uani 1 1 d . . . . .
N19B N 0.6201(3) 0.2324(3) 0.01286(10) 0.0161(6) Uani 1 1 d . . . . .
C20B C 0.6557(3) 0.2673(3) 0.11861(12) 0.0157(7) Uani 1 1 d . . . . .
H20B H 0.641475 0.343376 0.096415 0.019 Uiso 1 1 calc R U . . .
N21B N 0.3795(3) 0.2944(3) 0.06654(10) 0.0132(5) Uani 1 1 d . . . . .

loop_
_atom_site_aniso_label
_atom_site_aniso_U_11
_atom_site_aniso_U_22
_atom_site_aniso_U_33
_atom_site_aniso_U_23
_atom_site_aniso_U_13
_atom_site_aniso_U_12
O1A 0.0153(12) 0.0447(16) 0.0229(13) 0.0077(12) -0.0005(10) -0.0077(11)
N21A 0.0149(13) 0.0196(15) 0.0148(13) 0.0005(11) 0.0027(10) -0.0033(11)
C1A 0.0179(17) 0.0188(18) 0.0220(18) 0.0044(14) -0.0003(13) -0.0013(14)
C2A 0.0137(15) 0.0260(19) 0.0142(16) 0.0059(14) -0.0041(12) -0.0001(14)
C3A 0.0155(16) 0.0213(18) 0.0195(17) 0.0068(14) -0.0044(13) -0.0038(14)
C4A 0.0211(17) 0.0199(18) 0.0144(16) 0.0017(13) -0.0050(13) -0.0027(14)
C5A 0.0182(16) 0.0224(18) 0.0129(15) 0.0030(13) -0.0004(13) 0.0015(14)
C6A 0.0181(16) 0.0236(18) 0.0125(15) 0.0041(14) -0.0002(12) -0.0028(14)
N7A 0.0202(15) 0.0317(17) 0.0145(13) -0.0017(12) 0.0025(11) -0.0112(13)
C71A 0.0203(17) 0.0221(18) 0.0142(15) -0.0045(14) 0.0041(13) -0.0099(14)
C72A 0.0200(17) 0.028(2) 0.0225(18) 0.0017(15) 0.0030(14) -0.0044(15)
C73A 0.0294(19) 0.036(2) 0.0143(17) 0.0076(16) 0.0022(14) -0.0079(17)
C74A 0.032(2) 0.030(2) 0.0160(17) -0.0060(15) 0.0119(14) -0.0102(17)
C75A 0.0295(19) 0.025(2) 0.0265(18) -0.0029(16) 0.0100(15) -0.0003(16)
C76A 0.0262(18) 0.028(2) 0.0175(16) 0.0029(15) 0.0006(14) -0.0062(15)
C8A 0.0137(15) 0.0285(19) 0.0140(16) 0.0005(14) 0.0016(12) -0.0037(14)
C9A 0.0239(18) 0.029(2) 0.0204(18) 0.0023(15) 0.0068(14) -0.0100(16)
C10A 0.0271(19) 0.028(2) 0.0257(19) -0.0053(16) 0.0060(15) -0.0145(16)
C11A 0.0255(18) 0.027(2) 0.0177(17) -0.0033(15) -0.0012(14) -0.0070(16)
C12A 0.0123(15) 0.0283(19) 0.0168(16) -0.0003(14) 0.0014(12) -0.0001(14)
N13A 0.0207(14) 0.0253(16) 0.0116(13) 0.0003(12) 0.0018(11) -0.0081(12)
C131 0.0190(16) 0.0235(18) 0.0143(16) 0.0036(14) 0.0009(13) -0.0073(14)
C132 0.0225(18) 0.0250(19) 0.0239(18) 0.0017(15) 0.0062(14) -0.0086(15)
C133 0.0272(19) 0.033(2) 0.0252(19) 0.0118(17) -0.0077(15) -0.0135(17)
C134 0.055(3) 0.028(2) 0.0115(17) 0.0053(15) -0.0045(17) -0.0177(19)
C135 0.048(2) 0.029(2) 0.0183(18) -0.0033(16) 0.0041(17) 0.0013(19)
C136 0.030(2) 0.025(2) 0.0248(19) 0.0014(16) 0.0037(15) 0.0004(16)
C14A 0.0191(16) 0.0220(18) 0.0138(15) -0.0037(14) 0.0024(12) 0.0034(14)
C15A 0.0154(16) 0.0241(18) 0.0139(16) 0.0007(14) 0.0008(12) 0.0044(14)
C16A 0.0217(17) 0.0206(18) 0.0194(17) 0.0033(14) 0.0059(14) 0.0037(14)
C17A 0.0122(15) 0.0215(18) 0.0196(17) -0.0015(14) 0.0034(13) -0.0004(13)
C18A 0.0116(15) 0.0264(19) 0.0176(16) 0.0014(14) 0.0049(12) -0.0014(14)
N19A 0.0165(14) 0.0225(15) 0.0165(14) 0.0029(12) 0.0037(11) -0.0034(12)
C20A 0.0214(17) 0.0215(18) 0.0112(15) 0.0045(13) -0.0017(12) -0.0006(14)
O1B 0.0139(12) 0.0295(14) 0.0305(13) -0.0049(11) 0.0035(10) 0.0049(10)
C1B 0.0143(16) 0.0102(16) 0.0267(18) -0.0012(13) 0.0032(13) 0.0011(13)
C2B 0.0122(15) 0.0135(16) 0.0203(16) -0.0066(13) -0.0023(12) -0.0014(13)
C3B 0.0118(15) 0.0219(18) 0.0211(17) -0.0045(14) -0.0033(13) 0.0033(13)
C4B 0.0201(17) 0.0249(19) 0.0159(16) -0.0006(14) -0.0027(13) 0.0032(15)
C5B 0.0193(17) 0.0257(19) 0.0142(16) 0.0005(14) 0.0014(13) 0.0005(14)
C6B 0.0165(16) 0.0172(17) 0.0131(15) -0.0048(13) -0.0025(12) 0.0006(13)
N7B 0.0172(13) 0.0217(15) 0.0150(13) -0.0020(11) 0.0018(11) 0.0053(12)
C71B 0.0181(16) 0.0160(17) 0.0196(16) -0.0005(14) 0.0037(13) 0.0065(14)
C72B 0.0157(16) 0.0253(19) 0.0220(17) -0.0035(15) -0.0013(13) 0.0041(14)
C73B 0.0236(18) 0.030(2) 0.0140(16) -0.0043(14) 0.0000(13) 0.0091(15)
C74B 0.0286(19) 0.032(2) 0.0175(17) 0.0024(15) 0.0096(14) 0.0098(16)
C75B 0.0200(17) 0.028(2) 0.0271(18) -0.0009(16) 0.0076(14) 0.0006(15)
C76B 0.0205(17) 0.0244(18) 0.0165(16) -0.0048(14) -0.0009(13) 0.0005(15)
C8B 0.0089(14) 0.0163(17) 0.0179(16) 0.0000(13) 0.0009(12) -0.0001(13)
C9B 0.0200(17) 0.0194(18) 0.0203(17) -0.0051(14) 0.0057(13) 0.0037(14)
C10B 0.0220(17) 0.0161(17) 0.0284(19) 0.0030(15) 0.0043(14) 0.0068(14)
C11B 0.0240(17) 0.0197(18) 0.0165(16) 0.0042(14) 0.0064(14) 0.0064(14)
C12B 0.0108(15) 0.0133(16) 0.0192(16) -0.0008(13) 0.0046(12) -0.0012(13)
N13B 0.0172(14) 0.0197(15) 0.0138(13) -0.0023(11) 0.0007(10) 0.0045(12)
C13B 0.0197(16) 0.0130(16) 0.0128(15) 0.0020(13) 0.0024(12) 0.0095(13)
C13C 0.0238(17) 0.0154(17) 0.0200(16) -0.0020(14) 0.0075(13) 0.0075(14)
C13D 0.0206(17) 0.0224(18) 0.0263(18) -0.0062(15) -0.0004(14) 0.0065(15)
C13E 0.033(2) 0.036(2) 0.0167(17) -0.0070(16) -0.0050(15) 0.0176(18)
C13F 0.038(2) 0.027(2) 0.0150(17) 0.0070(15) 0.0072(15) 0.0126(17)
C13G 0.0216(17) 0.0152(17) 0.0247(18) 0.0008(14) 0.0067(14) 0.0078(14)
C14B 0.0192(16) 0.0132(16) 0.0125(15) 0.0020(13) 0.0038(12) 0.0012(13)
C15B 0.0209(17) 0.0175(17) 0.0149(16) 0.0026(13) 0.0030(13) 0.0010(14)
C16B 0.0233(17) 0.0105(16) 0.0172(16) 0.0017(13) 0.0060(13) 0.0006(13)
C17B 0.0149(16) 0.0161(17) 0.0208(17) 0.0036(14) 0.0093(13) 0.0037(13)
C18B 0.0158(15) 0.0134(16) 0.0219(17) 0.0032(13) 0.0075(13) 0.0007(13)
N19B 0.0166(13) 0.0165(14) 0.0159(13) 0.0015(11) 0.0051(10) 0.0008(11)
C20B 0.0153(15) 0.0157(16) 0.0146(15) -0.0035(13) -0.0042(12) -0.0026(13)
N21B 0.0080(12) 0.0160(14) 0.0156(13) 0.0001(11) 0.0011(10) 0.0006(10)

loop_
_atom_type_symbol
_atom_type_description
_atom_type_scat_dispersion_real
_atom_type_scat_dispersion_imag
_atom_type_scat_source
C C 0.0033 0.0016 'International Tables Vol C Tables 4.2.6.8 and 6.1.1.4'
H H 0.0000 0.0000 'International Tables Vol C Tables 4.2.6.8 and 6.1.1.4'
N N 0.0061 0.0033 'International Tables Vol C Tables 4.2.6.8 and 6.1.1.4'
O O 0.0106 0.0060 'International Tables Vol C Tables 4.2.6.8 and 6.1.1.4'

loop_
_geom_angle_atom_site_label_1
_geom_angle_atom_site_label_2
_geom_angle_atom_site_label_3
_geom_angle
_geom_angle_site_symmetry_1
_geom_angle_site_symmetry_3
_geom_angle_publ_flag
C12A N21A C8A 118.2(3) . . ?
O1A C1A C2A 122.1(3) . . ?
O1A C1A C18A 120.4(3) . . ?
C2A C1A C18A 116.7(3) . . ?
C20A C2A C3A 119.8(3) . . ?
C20A C2A C1A 121.7(3) . . ?
C3A C2A C1A 117.9(3) . . ?
C4A C3A C2A 119.1(3) . . ?
C4A C3A H3A 120.4 . . ?
C2A C3A H3A 120.4 . . ?
C3A C4A C5A 120.6(3) . . ?
C3A C4A H4A 119.7 . . ?
C5A C4A H4A 119.7 . . ?
C4A C5A C6A 120.1(3) . . ?
C4A C5A H5A 120.0 . . ?
C6A C5A H5A 120.0 . . ?
C5A C6A C20A 118.9(3) . . ?
C5A C6A N7A 122.0(3) . . ?
C20A C6A N7A 119.1(3) . . ?
C8A N7A C6A 122.1(3) . . ?
C8A N7A C71A 118.1(3) . . ?
C6A N7A C71A 119.6(3) . . ?
C76A C71A C72A 119.8(3) . . ?
C76A C71A N7A 119.8(3) . . ?
C72A C71A N7A 120.4(3) . . ?
C71A C72A C73A 119.9(3) . . ?
C71A C72A H72A 120.0 . . ?
C73A C72A H72A 120.0 . . ?
C74A C73A C72A 120.3(3) . . ?
C74A C73A H73A 119.8 . . ?
C72A C73A H73A 119.8 . . ?
C73A C74A C75A 119.8(3) . . ?
C73A C74A H74A 120.1 . . ?
C75A C74A H74A 120.1 . . ?
C74A C75A C76A 120.3(3) . . ?
C74A C75A H75A 119.9 . . ?
C76A C75A H75A 119.9 . . ?
C71A C76A C75A 119.9(3) . . ?
C71A C76A H76A 120.0 . . ?
C75A C76A H76A 120.0 . . ?
N21A C8A C9A 123.2(3) . . ?
N21A C8A N7A 116.1(3) . . ?
C9A C8A N7A 120.7(3) . . ?
C10A C9A C8A 116.8(3) . . ?
C10A C9A H9A 121.6 . . ?
C8A C9A H9A 121.6 . . ?
C9A C10A C11A 121.5(3) . . ?
C9A C10A H10A 119.3 . . ?
C11A C10A H10A 119.3 . . ?
C10A C11A C12A 116.4(3) . . ?
C10A C11A H11A 121.8 . . ?
C12A C11A H11A 121.8 . . ?
N21A C12A C11A 123.6(3) . . ?
N21A C12A N13A 116.7(3) . . ?
C11A C12A N13A 119.7(3) . . ?
C14A N13A C12A 124.0(3) . . ?
C14A N13A C131 118.8(2) . . ?
C12A N13A C131 116.9(3) . . ?
C132 C131 C136 120.7(3) . . ?
C132 C131 N13A 119.3(3) . . ?
C136 C131 N13A 120.0(3) . . ?
C131 C132 C133 119.6(3) . . ?
C131 C132 H132 120.2 . . ?
C133 C132 H132 120.2 . . ?
C134 C133 C132 119.7(4) . . ?
C134 C133 H133 120.1 . . ?
C132 C133 H133 120.1 . . ?
C135 C134 C133 120.3(3) . . ?
C135 C134 H134 119.8 . . ?
C133 C134 H134 119.8 . . ?
C134 C135 C136 119.9(4) . . ?
C134 C135 H135 120.0 . . ?
C136 C135 H135 120.0 . . ?
C131 C136 C135 119.7(4) . . ?
C131 C136 H136 120.2 . . ?
C135 C136 H136 120.2 . . ?
N19A C14A C15A 122.2(3) . . ?
N19A C14A N13A 117.6(3) . . ?
C15A C14A N13A 120.2(3) . . ?
C16A C15A C14A 117.9(3) . . ?
C16A C15A H15A 121.1 . . ?
C14A C15A H15A 121.1 . . ?
C15A C16A C17A 120.2(3) . . ?
C15A C16A H16A 119.9 . . ?
C17A C16A H16A 119.9 . . ?
C18A C17A C16A 117.5(3) . . ?
C18A C17A H17A 121.3 . . ?
C16A C17A H17A 121.3 . . ?
N19A C18A C17A 123.2(3) . . ?
N19A C18A C1A 117.3(3) . . ?
C17A C18A C1A 119.3(3) . . ?
C14A N19A C18A 118.8(3) . . ?
C2A C20A C6A 120.7(3) . . ?
C2A C20A H20A 119.6 . . ?
C6A C20A H20A 119.6 . . ?
O1B C1B C2B 122.5(3) . . ?
O1B C1B C18B 121.5(3) . . ?
C2B C1B C18B 114.9(3) . . ?
C20B C2B C3B 120.4(3) . . ?
C20B C2B C1B 121.7(3) . . ?
C3B C2B C1B 117.0(3) . . ?
C4B C3B C2B 118.6(3) . . ?
C4B C3B H3B 120.7 . . ?
C2B C3B H3B 120.7 . . ?
C3B C4B C5B 121.2(3) . . ?
C3B C4B H4B 119.4 . . ?
C5B C4B H4B 119.4 . . ?
C4B C5B C6B 120.2(3) . . ?
C4B C5B H5B 119.9 . . ?
C6B C5B H5B 119.9 . . ?
C5B C6B C20B 118.3(3) . . ?
C5B C6B N7B 121.9(3) . . ?
C20B C6B N7B 119.7(3) . . ?
C6B N7B C8B 120.8(3) . . ?
C6B N7B C71B 119.0(3) . . ?
C8B N7B C71B 118.3(3) . . ?
C72B C71B C76B 119.7(3) . . ?
C72B C71B N7B 119.8(3) . . ?
C76B C71B N7B 120.4(3) . . ?
C73B C72B C71B 120.5(3) . . ?
C73B C72B H72B 119.8 . . ?
C71B C72B H72B 119.8 . . ?
C74B C73B C72B 119.9(3) . . ?
C74B C73B H73B 120.1 . . ?
C72B C73B H73B 120.1 . . ?
C73B C74B C75B 119.7(3) . . ?
C73B C74B H74B 120.1 . . ?
C75B C74B H74B 120.1 . . ?
C76B C75B C74B 120.5(3) . . ?
C76B C75B H75B 119.7 . . ?
C74B C75B H75B 119.7 . . ?
C75B C76B C71B 119.7(3) . . ?
C75B C76B H76B 120.2 . . ?
C71B C76B H76B 120.2 . . ?
N21B C8B C9B 122.9(3) . . ?
N21B C8B N7B 116.1(3) . . ?
C9B C8B N7B 121.1(3) . . ?
C10B C9B C8B 116.9(3) . . ?
C10B C9B H9B 121.5 . . ?
C8B C9B H9B 121.5 . . ?
C11B C10B C9B 120.6(3) . . ?
C11B C10B H10B 119.7 . . ?
C9B C10B H10B 119.7 . . ?
C10B C11B C12B 117.9(3) . . ?
C10B C11B H11B 121.0 . . ?
C12B C11B H11B 121.0 . . ?
N21B C12B C11B 122.5(3) . . ?
N21B C12B N13B 116.9(3) . . ?
C11B C12B N13B 120.6(3) . . ?
C14B N13B C12B 123.7(2) . . ?
C14B N13B C13B 119.1(2) . . ?
C12B N13B C13B 117.2(3) . . ?
C13C C13B C13G 120.6(3) . . ?
C13C C13B N13B 119.9(3) . . ?
C13G C13B N13B 119.5(3) . . ?
C13B C13C C13D 119.9(3) . . ?
C13B C13C H13C 120.0 . . ?
C13D C13C H13C 120.0 . . ?
C13E C13D C13C 119.8(3) . . ?
C13E C13D H13D 120.1 . . ?
C13C C13D H13D 120.1 . . ?
C13F C13E C13D 120.1(3) . . ?
C13F C13E H13E 119.9 . . ?
C13D C13E H13E 119.9 . . ?
C13E C13F C13G 120.3(3) . . ?
C13E C13F H13F 119.9 . . ?
C13G C13F H13F 119.9 . . ?
C13F C13G C13B 119.2(3) . . ?
C13F C13G H13G 120.4 . . ?
C13B C13G H13G 120.4 . . ?
N19B C14B N13B 117.9(3) . . ?
N19B C14B C15B 121.6(3) . . ?
N13B C14B C15B 120.5(3) . . ?
C16B C15B C14B 118.4(3) . . ?
C16B C15B H15B 120.8 . . ?
C14B C15B H15B 120.8 . . ?
C15B C16B C17B 120.1(3) . . ?
C15B C16B H16B 119.9 . . ?
C17B C16B H16B 119.9 . . ?
C18B C17B C16B 117.5(3) . . ?
C18B C17B H17B 121.2 . . ?
C16B C17B H17B 121.2 . . ?
N19B C18B C17B 123.1(3) . . ?
N19B C18B C1B 117.1(3) . . ?
C17B C18B C1B 119.4(3) . . ?
C14B N19B C18B 119.1(3) . . ?
C2B C20B C6B 120.7(3) . . ?
C2B C20B H20B 119.6 . . ?
C6B C20B H20B 119.6 . . ?
C8B N21B C12B 118.9(3) . . ?

loop_
_geom_bond_atom_site_label_1
_geom_bond_atom_site_label_2
_geom_bond_distance
_geom_bond_site_symmetry_2
_geom_bond_publ_flag
O1A C1A 1.217(4) . ?
N21A C12A 1.331(4) . ?
N21A C8A 1.333(4) . ?
C1A C2A 1.506(4) . ?
C1A C18A 1.523(4) . ?
C2A C20A 1.383(5) . ?
C2A C3A 1.392(5) . ?
C3A C4A 1.388(5) . ?
C3A H3A 0.9500 . ?
C4A C5A 1.388(5) . ?
C4A H4A 0.9500 . ?
C5A C6A 1.389(5) . ?
C5A H5A 0.9500 . ?
C6A C20A 1.390(4) . ?
C6A N7A 1.421(4) . ?
N7A C8A 1.412(4) . ?
N7A C71A 1.437(4) . ?
C71A C76A 1.385(5) . ?
C71A C72A 1.386(5) . ?
C72A C73A 1.388(5) . ?
C72A H72A 0.9500 . ?
C73A C74A 1.377(5) . ?
C73A H73A 0.9500 . ?
C74A C75A 1.382(5) . ?
C74A H74A 0.9500 . ?
C75A C76A 1.388(5) . ?
C75A H75A 0.9500 . ?
C76A H76A 0.9500 . ?
C8A C9A 1.389(5) . ?
C9A C10A 1.381(5) . ?
C9A H9A 0.9500 . ?
C10A C11A 1.383(5) . ?
C10A H10A 0.9500 . ?
C11A C12A 1.390(5) . ?
C11A H11A 0.9500 . ?
C12A N13A 1.427(4) . ?
N13A C14A 1.409(4) . ?
N13A C131 1.435(4) . ?
C131 C132 1.378(5) . ?
C131 C136 1.383(5) . ?
C132 C133 1.387(5) . ?
C132 H132 0.9500 . ?
C133 C134 1.387(6) . ?
C133 H133 0.9500 . ?
C134 C135 1.380(6) . ?
C134 H134 0.9500 . ?
C135 C136 1.382(5) . ?
C135 H135 0.9500 . ?
C136 H136 0.9500 . ?
C14A N19A 1.330(4) . ?
C14A C15A 1.404(4) . ?
C15A C16A 1.377(5) . ?
C15A H15A 0.9500 . ?
C16A C17A 1.392(5) . ?
C16A H16A 0.9500 . ?
C17A C18A 1.383(4) . ?
C17A H17A 0.9500 . ?
C18A N19A 1.336(4) . ?
C20A H20A 0.9500 . ?
O1B C1B 1.212(4) . ?
C1B C2B 1.508(4) . ?
C1B C18B 1.515(5) . ?
C2B C20B 1.378(5) . ?
C2B C3B 1.393(5) . ?
C3B C4B 1.382(5) . ?
C3B H3B 0.9500 . ?
C4B C5B 1.388(5) . ?
C4B H4B 0.9500 . ?
C5B C6B 1.389(5) . ?
C5B H5B 0.9500 . ?
C6B C20B 1.400(4) . ?
C6B N7B 1.415(4) . ?
N7B C8B 1.420(4) . ?
N7B C71B 1.435(4) . ?
C71B C72B 1.388(5) . ?
C71B C76B 1.389(5) . ?
C72B C73B 1.388(5) . ?
C72B H72B 0.9500 . ?
C73B C74B 1.382(5) . ?
C73B H73B 0.9500 . ?
C74B C75B 1.391(5) . ?
C74B H74B 0.9500 . ?
C75B C76B 1.386(5) . ?
C75B H75B 0.9500 . ?
C76B H76B 0.9500 . ?
C8B N21B 1.328(4) . ?
C8B C9B 1.394(5) . ?
C9B C10B 1.383(5) . ?
C9B H9B 0.9500 . ?
C10B C11B 1.379(5) . ?
C10B H10B 0.9500 . ?
C11B C12B 1.381(5) . ?
C11B H11B 0.9500 . ?
C12B N21B 1.333(4) . ?
C12B N13B 1.423(4) . ?
N13B C14B 1.404(4) . ?
N13B C13B 1.431(4) . ?
C13B C13C 1.378(5) . ?
C13B C13G 1.392(4) . ?
C13C C13D 1.391(5) . ?
C13C H13C 0.9500 . ?
C13D C13E 1.385(5) . ?
C13D H13D 0.9500 . ?
C13E C13F 1.385(5) . ?
C13E H13E 0.9500 . ?
C13F C13G 1.390(5) . ?
C13F H13F 0.9500 . ?
C13G H13G 0.9500 . ?
C14B N19B 1.325(4) . ?
C14B C15B 1.411(4) . ?
C15B C16B 1.373(5) . ?
C15B H15B 0.9500 . ?
C16B C17B 1.387(5) . ?
C16B H16B 0.9500 . ?
C17B C18B 1.385(5) . ?
C17B H17B 0.9500 . ?
C18B N19B 1.341(4) . ?
C20B H20B 0.9500 . ?

loop_
_geom_torsion_atom_site_label_1
_geom_torsion_atom_site_label_2
_geom_torsion_atom_site_label_3
_geom_torsion_atom_site_label_4
_geom_torsion
_geom_torsion_site_symmetry_1
_geom_torsion_site_symmetry_2
_geom_torsion_site_symmetry_3
_geom_torsion_site_symmetry_4
_geom_torsion_publ_flag
O1A C1A C2A C20A 150.6(3) . . . . ?
C18A C1A C2A C20A -39.4(5) . . . . ?
O1A C1A C2A C3A -38.7(5) . . . . ?
C18A C1A C2A C3A 131.4(3) . . . . ?
C20A C2A C3A C4A 3.5(5) . . . . ?
C1A C2A C3A C4A -167.4(3) . . . . ?
C2A C3A C4A C5A 3.0(5) . . . . ?
C3A C4A C5A C6A -4.0(5) . . . . ?
C4A C5A C6A C20A -1.6(5) . . . . ?
C4A C5A C6A N7A 176.1(3) . . . . ?
C5A C6A N7A C8A -154.2(3) . . . . ?
C20A C6A N7A C8A 23.5(5) . . . . ?
C5A C6A N7A C71A 20.4(5) . . . . ?
C20A C6A N7A C71A -161.9(3) . . . . ?
C8A N7A C71A C76A 62.6(4) . . . . ?
C6A N7A C71A C76A -112.2(4) . . . . ?
C8A N7A C71A C72A -117.3(4) . . . . ?
C6A N7A C71A C72A 67.9(4) . . . . ?
C76A C71A C72A C73A 1.8(5) . . . . ?
N7A C71A C72A C73A -178.3(3) . . . . ?
C71A C72A C73A C74A -0.8(5) . . . . ?
C72A C73A C74A C75A -0.6(5) . . . . ?
C73A C74A C75A C76A 0.9(5) . . . . ?
C72A C71A C76A C75A -1.5(5) . . . . ?
N7A C71A C76A C75A 178.6(3) . . . . ?
C74A C75A C76A C71A 0.1(5) . . . . ?
C12A N21A C8A C9A 6.9(5) . . . . ?
C12A N21A C8A N7A -171.2(3) . . . . ?
C6A N7A C8A N21A 23.6(5) . . . . ?
C71A N7A C8A N21A -151.0(3) . . . . ?
C6A N7A C8A C9A -154.6(3) . . . . ?
C71A N7A C8A C9A 30.8(5) . . . . ?
N21A C8A C9A C10A -4.1(5) . . . . ?
N7A C8A C9A C10A 173.9(3) . . . . ?
C8A C9A C10A C11A -1.2(6) . . . . ?
C9A C10A C11A C12A 3.3(6) . . . . ?
C8A N21A C12A C11A -4.6(5) . . . . ?
C8A N21A C12A N13A 175.4(3) . . . . ?
C10A C11A C12A N21A -0.4(5) . . . . ?
C10A C11A C12A N13A 179.7(3) . . . . ?
N21A C12A N13A C14A -28.4(5) . . . . ?
C11A C12A N13A C14A 151.6(3) . . . . ?
N21A C12A N13A C131 157.0(3) . . . . ?
C11A C12A N13A C131 -23.0(5) . . . . ?
C14A N13A C131 C132 117.5(3) . . . . ?
C12A N13A C131 C132 -67.6(4) . . . . ?
C14A N13A C131 C136 -63.0(4) . . . . ?
C12A N13A C131 C136 111.9(4) . . . . ?
C136 C131 C132 C133 -2.5(5) . . . . ?
N13A C131 C132 C133 177.0(3) . . . . ?
C131 C132 C133 C134 0.8(5) . . . . ?
C132 C133 C134 C135 1.5(5) . . . . ?
C133 C134 C135 C136 -2.2(6) . . . . ?
C132 C131 C136 C135 1.8(5) . . . . ?
N13A C131 C136 C135 -177.8(3) . . . . ?
C134 C135 C136 C131 0.6(6) . . . . ?
C12A N13A C14A N19A -15.5(5) . . . . ?
C131 N13A C14A N19A 159.1(3) . . . . ?
C12A N13A C14A C15A 164.6(3) . . . . ?
C131 N13A C14A C15A -20.9(5) . . . . ?
N19A C14A C15A C16A -1.8(5) . . . . ?
N13A C14A C15A C16A 178.2(3) . . . . ?
C14A C15A C16A C17A 4.0(5) . . . . ?
C15A C16A C17A C18A -1.4(5) . . . . ?
C16A C17A C18A N19A -3.8(5) . . . . ?
C16A C17A C18A C1A 170.2(3) . . . . ?
O1A C1A C18A N19A -157.4(3) . . . . ?
C2A C1A C18A N19A 32.3(4) . . . . ?
O1A C1A C18A C17A 28.3(5) . . . . ?
C2A C1A C18A C17A -142.0(3) . . . . ?
C15A C14A N19A C18A -3.2(5) . . . . ?
N13A C14A N19A C18A 176.9(3) . . . . ?
C17A C18A N19A C14A 6.0(5) . . . . ?
C1A C18A N19A C14A -168.0(3) . . . . ?
C3A C2A C20A C6A -9.2(5) . . . . ?
C1A C2A C20A C6A 161.4(3) . . . . ?
C5A C6A C20A C2A 8.2(5) . . . . ?
N7A C6A C20A C2A -169.6(3) . . . . ?
O1B C1B C2B C20B 145.2(3) . . . . ?
C18B C1B C2B C20B -46.2(4) . . . . ?
O1B C1B C2B C3B -45.7(4) . . . . ?
C18B C1B C2B C3B 122.9(3) . . . . ?
C20B C2B C3B C4B 3.8(5) . . . . ?
C1B C2B C3B C4B -165.4(3) . . . . ?
C2B C3B C4B C5B 3.0(5) . . . . ?
C3B C4B C5B C6B -4.8(5) . . . . ?
C4B C5B C6B C20B -0.1(5) . . . . ?
C4B C5B C6B N7B 176.9(3) . . . . ?
C5B C6B N7B C8B -147.4(3) . . . . ?
C20B C6B N7B C8B 29.6(4) . . . . ?
C5B C6B N7B C71B 16.7(4) . . . . ?
C20B C6B N7B C71B -166.4(3) . . . . ?
C6B N7B C71B C72B 63.9(4) . . . . ?
C8B N7B C71B C72B -131.7(3) . . . . ?
C6B N7B C71B C76B -113.3(3) . . . . ?
C8B N7B C71B C76B 51.1(4) . . . . ?
C76B C71B C72B C73B 1.6(5) . . . . ?
N7B C71B C72B C73B -175.6(3) . . . . ?
C71B C72B C73B C74B 0.2(5) . . . . ?
C72B C73B C74B C75B -2.4(5) . . . . ?
C73B C74B C75B C76B 2.7(5) . . . . ?
C74B C75B C76B C71B -0.9(5) . . . . ?
C72B C71B C76B C75B -1.3(5) . . . . ?
N7B C71B C76B C75B 175.9(3) . . . . ?
C6B N7B C8B N21B 22.0(4) . . . . ?
C71B N7B C8B N21B -142.1(3) . . . . ?
C6B N7B C8B C9B -156.0(3) . . . . ?
C71B N7B C8B C9B 39.9(4) . . . . ?
N21B C8B C9B C10B -2.8(5) . . . . ?
N7B C8B C9B C10B 175.1(3) . . . . ?
C8B C9B C10B C11B -2.3(5) . . . . ?
C9B C10B C11B C12B 3.5(5) . . . . ?
C10B C11B C12B N21B 0.1(5) . . . . ?
C10B C11B C12B N13B 179.8(3) . . . . ?
N21B C12B N13B C14B -27.4(4) . . . . ?
C11B C12B N13B C14B 152.9(3) . . . . ?
N21B C12B N13B C13B 155.5(3) . . . . ?
C11B C12B N13B C13B -24.2(4) . . . . ?
C14B N13B C13B C13C 122.6(3) . . . . ?
C12B N13B C13B C13C -60.2(4) . . . . ?
C14B N13B C13B C13G -59.9(4) . . . . ?
C12B N13B C13B C13G 117.4(3) . . . . ?
C13G C13B C13C C13D 0.4(5) . . . . ?
N13B C13B C13C C13D 177.9(3) . . . . ?
C13B C13C C13D C13E 0.2(5) . . . . ?
C13C C13D C13E C13F -0.2(5) . . . . ?
C13D C13E C13F C13G -0.4(5) . . . . ?
C13E C13F C13G C13B 1.0(5) . . . . ?
C13C C13B C13G C13F -1.0(5) . . . . ?
N13B C13B C13G C13F -178.5(3) . . . . ?
C12B N13B C14B N19B -18.5(4) . . . . ?
C13B N13B C14B N19B 158.5(3) . . . . ?
C12B N13B C14B C15B 160.4(3) . . . . ?
C13B N13B C14B C15B -22.5(4) . . . . ?
N19B C14B C15B C16B -2.8(5) . . . . ?
N13B C14B C15B C16B 178.3(3) . . . . ?
C14B C15B C16B C17B 3.2(5) . . . . ?
C15B C16B C17B C18B 0.0(5) . . . . ?
C16B C17B C18B N19B -4.0(5) . . . . ?
C16B C17B C18B C1B 168.7(3) . . . . ?
O1B C1B C18B N19B -153.9(3) . . . . ?
C2B C1B C18B N19B 37.4(4) . . . . ?
O1B C1B C18B C17B 33.0(5) . . . . ?
C2B C1B C18B C17B -135.7(3) . . . . ?
N13B C14B N19B C18B 177.9(3) . . . . ?
C15B C14B N19B C18B -1.0(4) . . . . ?
C17B C18B N19B C14B 4.5(5) . . . . ?
C1B C18B N19B C14B -168.3(3) . . . . ?
C3B C2B C20B C6B -8.8(5) . . . . ?
C1B C2B C20B C6B 159.9(3) . . . . ?
C5B C6B C20B C2B 6.9(4) . . . . ?
N7B C6B C20B C2B -170.2(3) . . . . ?
C9B C8B N21B C12B 6.3(4) . . . . ?
N7B C8B N21B C12B -171.6(3) . . . . ?
C11B C12B N21B C8B -4.9(4) . . . . ?
N13B C12B N21B C8B 175.4(3) . . . . ?
